data_7059630
loop_
_publ_author_name
'Yin, Jia-Jia'
'Chen, Cheng'
'Zhuang, Gui-Lin'
'Zheng, Jun'
'Zheng, Xiu-Ying'
'Shao, Feng'

_publ_section_title
;
 Syntheses, structures and magnetic properties of novel tetrameric Ln2Mn2
 and ring-like Ln4Mn4 clusters
;
_journal_issue 23
_journal_name_full 'New Journal of Chemistry'
_journal_page_first 9837
_journal_page_last 9843
_journal_paper_doi 10.1039/D0NJ01517B
_journal_volume 44
_journal_year 2020
_chemical_formula_moiety '2(C18 H18 Dy Mn N5 O11), 2(Cl O4), 2(O)'
_chemical_formula_sum 'C36 H52 Cl2 Dy2 Mn2 N10 O34'
_chemical_formula_weight 1674.65
_space_group_crystal_system triclinic
_space_group_IT_number 2
_space_group_name_Hall '-P 1'
_space_group_name_H-M_alt 'P -1'
_atom_sites_solution_hydrogens geom
_audit_creation_date 2019-12-17
_audit_creation_method
;
Olex2 1.2
(compiled 2018.05.29 svn.r3508 for OlexSys, GUI svn.r5506)
;
_audit_update_record
;
2020-01-09 deposited with the CCDC.	2020-05-20 downloaded from the CCDC.
;
_cell_angle_alpha 98.08
_cell_angle_beta 99.39
_cell_angle_gamma 98.21
_cell_formula_units_Z 2
_cell_length_a 14.440
_cell_length_b 14.334
_cell_length_c 14.527
_cell_measurement_reflns_used 8503
_cell_measurement_temperature 120
_cell_measurement_theta_max 60.00
_cell_measurement_theta_min 3.77
_cell_volume 2894.517
_computing_molecular_graphics 'Olex2 (Dolomanov et al., 2009)'
_computing_publication_material 'Olex2 (Dolomanov et al., 2009)'
_computing_structure_refinement 'XL (Sheldrick, 2008)'
_computing_structure_solution 'ShelXT (Sheldrick, 2015)'
_diffrn_ambient_temperature 120
_diffrn_measured_fraction_theta_full 0.988
_diffrn_measured_fraction_theta_max 0.988
_diffrn_measurement_device_type 'STOE STADIVARI'
_diffrn_measurement_method 'rotation method, \w scans'
_diffrn_radiation_type CuK\a
_diffrn_radiation_wavelength 1.54186
_diffrn_reflns_av_R_equivalents 0.0537
_diffrn_reflns_av_unetI/netI 0.0576
_diffrn_reflns_Laue_measured_fraction_full 0.988
_diffrn_reflns_Laue_measured_fraction_max 0.988
_diffrn_reflns_limit_h_max 16
_diffrn_reflns_limit_h_min -16
_diffrn_reflns_limit_k_max 16
_diffrn_reflns_limit_k_min -16
_diffrn_reflns_limit_l_max 7
_diffrn_reflns_limit_l_min -17
_diffrn_reflns_number 24894
_diffrn_reflns_point_group_measured_fraction_full 0.988
_diffrn_reflns_point_group_measured_fraction_max 0.988
_diffrn_reflns_theta_full 64.999
_diffrn_reflns_theta_max 64.999
_diffrn_reflns_theta_min 3.128
_diffrn_source 'GeniX 3D HF Cu'
_exptl_absorpt_coefficient_mu 18.823
_exptl_absorpt_correction_T_max 0.2996
_exptl_absorpt_correction_T_min 0.0496
_exptl_absorpt_correction_type multi-scan
_exptl_absorpt_process_details
;
STOE X-Red32, absorption correction by Gaussian integration, analogous to
P. Coppens, "The Evaluation of Absorption and Extinction in Single-Crystal
Structure Analysis", published in: F. R. Ahmed (Editor), "Crystallographic
Computing", Munksgaard, Copenhagen (1970), 255 - 270.
Afterwards scaling of reflection intensities was performed within STOE LANA.
J. Koziskova, F. Hahn, J. Richter, J. Kozisek, "Comparison of different
absorption corrections on the model structure of tetrakis(\m~2~-acetato)-
diaqua-di-copper(II)", Acta Chimica Slovaca, vol. 9, no. 2, 2016, pp. 136 - 140.
;
_exptl_crystal_colour violet
_exptl_crystal_colour_primary violet
_exptl_crystal_density_diffrn 1.921
_exptl_crystal_density_method 'not measured'
_exptl_crystal_description block
_exptl_crystal_F_000 1652
_exptl_crystal_size_max 0.02
_exptl_crystal_size_mid 0.02
_exptl_crystal_size_min 0.02
_refine_diff_density_max 5.469
_refine_diff_density_min -1.655
_refine_diff_density_rms 0.270
_refine_ls_extinction_method none
_refine_ls_goodness_of_fit_ref 1.045
_refine_ls_hydrogen_treatment constr
_refine_ls_matrix_type full
_refine_ls_number_parameters 757
_refine_ls_number_reflns 9713
_refine_ls_number_restraints 318
_refine_ls_restrained_S_all 1.051
_refine_ls_R_factor_all 0.1348
_refine_ls_R_factor_gt 0.0977
_refine_ls_shift/su_max 0.001
_refine_ls_shift/su_mean 0.000
_refine_ls_structure_factor_coef Fsqd
_refine_ls_weighting_details 'w=1/[\s^2^(Fo^2^)+(0.1594P)^2^+42.0355P] where P=(Fo^2^+2Fc^2^)/3'
_refine_ls_weighting_scheme calc
_refine_ls_wR_factor_gt 0.2498
_refine_ls_wR_factor_ref 0.2860
_reflns_Friedel_coverage 0.000
_reflns_number_gt 6794
_reflns_number_total 9713
_reflns_threshold_expression 'I > 2\s(I)'
_cod_data_source_file d0nj01517b2.cif
_cod_data_source_block Dy2Mn2
_cod_depositor_comments
;Adding full bibliography for 7059628--7059633.cif.

 Adding full bibliography for 7059628--7059633.cif.
;
_cod_original_cell_volume 2894.5
_cod_database_code 7059630
_shelx_shelxl_version_number 2014/7
_shelx_space_group_comment
;
The symmetry employed for this shelxl refinement is uniquely defined
by the following loop, which should always be used as a source of
symmetry information in preference to the above space-group names.
They are only intended as comments.
;
_olex2_refinement_description
;
1. Fixed Uiso
 At 1.2 times of:
  All C(H) groups, All C(H,H) groups
2. Uiso/Uaniso restraints and constraints
Cl1 \\sim O19 \\sim O20 \\sim O21 \\sim O22: within 1.7A with sigma of 0.004
and sigma for terminal atoms of 0.008
Cl2 \\sim O23 \\sim O24 \\sim O25 \\sim O26: within 1.7A with sigma of 0.004
and sigma for terminal atoms of 0.008
O13 \\sim O14 \\sim O15 \\sim N9: within 1.7A with sigma of 0.004 and sigma for
terminal atoms of 0.008
C27 \\sim C26 \\sim C25 \\sim N7 \\sim C29 \\sim C28 \\sim C30 \\sim O11:
within 1.7A with sigma of 0.004 and sigma for terminal atoms of 0.008
O2 \\sim C12 \\sim C11 \\sim C10 \\sim C9 \\sim C8 \\sim C7 \\sim N2: within
1.7A with sigma of 0.004 and sigma for terminal atoms of 0.008
C18 \\sim N3 \\sim C17 \\sim C16 \\sim C15 \\sim C14 \\sim C13: within 1.7A
with sigma of 0.004 and sigma for terminal atoms of 0.008
C3 \\sim C4 \\sim C5 \\sim C6 \\sim O1 \\sim N1 \\sim C1 \\sim C2: within 1.7A
with sigma of 0.004 and sigma for terminal atoms of 0.008
C19 \\sim C20 \\sim C21 \\sim C22 \\sim C23 \\sim N6 \\sim C24 \\sim O10:
within 1.7A with sigma of 0.004 and sigma for terminal atoms of 0.008
O5 \\sim N4 \\sim O4 \\sim O6: within 1.7A with sigma of 0.004 and sigma for
terminal atoms of 0.008
3.a Secondary CH2 refined with riding coordinates:
 C24(H24A,H24B), C30(H30A,H30B), C36(H36A,H36B), C6(H6A,H6B), C12(H12A,H12B),
 C18(H18A,H18B)
3.b Aromatic/amide H refined with riding coordinates:
 C19(H19), C20(H20), C21(H21), C22(H22), C25(H25), C26(H26), C27(H27),
 C28(H28), C31(H31), C32(H32), C33(H33), C34(H34), C1(H1), C2(H2), C3(H3),
 C4(H4), C7(H7), C8(H8), C9(H9), C10(H10), C13(H13), C14(H14), C15(H15),
 C16(H16)
;
_olex2_submission_special_instructions 'No special instructions were received'

loop_
_space_group_symop_operation_xyz
'x, y, z'
'-x, -y, -z'

loop_
_atom_site_label
_atom_site_type_symbol
_atom_site_fract_x
_atom_site_fract_y
_atom_site_fract_z
_atom_site_U_iso_or_equiv
_atom_site_adp_type
_atom_site_occupancy
_atom_site_site_symmetry_order
_atom_site_calc_flag
_atom_site_refinement_flags_posn
_atom_site_refinement_flags_adp
_atom_site_refinement_flags_occupancy
_atom_site_disorder_assembly
_atom_site_disorder_group
Dy2 Dy 0.38745(6) 0.27035(6) 0.95985(5) 0.0347(3) Uani 1 1 d . . . . .
Mn2 Mn 0.40866(13) 0.03708(15) 0.95058(13) 0.0292(5) Uani 1 1 d . . . . .
O3W O 0.4307(7) 0.3218(8) 0.8236(7) 0.047(3) Uani 1 1 d . . . . .
O4W O 0.3111(10) 0.4051(8) 0.9614(9) 0.064(3) Uani 1 1 d . . . . .
O10 O 0.4041(6) 0.1459(6) 1.0424(6) 0.0325(17) Uani 1 1 d . U . . .
O11 O 0.4374(6) -0.0494(7) 1.0329(6) 0.0340(17) Uani 1 1 d . U . . .
O12 O 0.3921(6) 0.1244(7) 0.8676(6) 0.034(2) Uani 1 1 d . . . . .
O13 O 0.5586(8) 0.2739(8) 1.0051(9) 0.058(2) Uani 1 1 d . U . . .
O14 O 0.6637(10) 0.3978(10) 1.0605(11) 0.085(3) Uani 1 1 d . U . . .
O15 O 0.5192(9) 0.4107(9) 1.0177(9) 0.065(3) Uani 1 1 d . U . . .
O16 O 0.2302(7) 0.2256(7) 0.8383(6) 0.039(2) Uani 1 1 d . . . . .
O17 O 0.0940(7) 0.1799(10) 0.8795(8) 0.057(3) Uani 1 1 d . . . . .
O18 O 0.2278(7) 0.2130(9) 0.9834(7) 0.050(3) Uani 1 1 d . . . . .
N6 N 0.3942(10) 0.3150(10) 1.1346(8) 0.048(2) Uani 1 1 d . U . . .
N7 N 0.2616(8) -0.0325(9) 0.9635(9) 0.0409(19) Uani 1 1 d . U . . .
N8 N 0.3893(7) -0.0555(8) 0.8239(8) 0.033(3) Uani 1 1 d . . . . .
N9 N 0.5825(11) 0.3607(11) 1.0281(12) 0.063(2) Uani 1 1 d . U . . .
N10 N 0.1808(9) 0.2040(10) 0.9001(9) 0.047(3) Uani 1 1 d . . . . .
C19 C 0.3964(12) 0.4032(13) 1.1778(11) 0.053(2) Uani 1 1 d . U . . .
H19 H 0.4038 0.4542 1.1429 0.064 Uiso 1 1 calc R . . . .
C20 C 0.3885(12) 0.4238(13) 1.2703(11) 0.053(2) Uani 1 1 d . U . . .
H20 H 0.3908 0.4878 1.2997 0.064 Uiso 1 1 calc R . . . .
C21 C 0.3773(11) 0.3504(12) 1.3194(11) 0.049(2) Uani 1 1 d . U . . .
H21 H 0.3700 0.3635 1.3835 0.059 Uiso 1 1 calc R . . . .
C22 C 0.3763(11) 0.2611(12) 1.2802(10) 0.045(2) Uani 1 1 d . U . . .
H22 H 0.3710 0.2110 1.3165 0.054 Uiso 1 1 calc R . . . .
C23 C 0.3835(11) 0.2407(11) 1.1828(10) 0.0422(18) Uani 1 1 d . U . . .
C24 C 0.3813(10) 0.1434(10) 1.1315(9) 0.0365(19) Uani 1 1 d . U . . .
H24A H 0.4272 0.1115 1.1687 0.044 Uiso 1 1 calc R . . . .
H24B H 0.3170 0.1054 1.1246 0.044 Uiso 1 1 calc R . . . .
C25 C 0.1754(10) -0.0225(11) 0.9186(12) 0.046(2) Uani 1 1 d . U . . .
H25 H 0.1713 0.0126 0.8677 0.055 Uiso 1 1 calc R . . . .
C26 C 0.0944(11) -0.0610(12) 0.9440(12) 0.049(2) Uani 1 1 d . U . . .
H26 H 0.0344 -0.0505 0.9133 0.059 Uiso 1 1 calc R . . . .
C27 C 0.0996(10) -0.1150(11) 1.0139(12) 0.047(2) Uani 1 1 d . U . . .
H27 H 0.0425 -0.1434 1.0308 0.057 Uiso 1 1 calc R . . . .
C28 C 0.1889(10) -0.1298(11) 1.0624(11) 0.044(2) Uani 1 1 d . U . . .
H28 H 0.1931 -0.1683 1.1107 0.053 Uiso 1 1 calc R . . . .
C29 C 0.2702(9) -0.0845(11) 1.0350(11) 0.0397(17) Uani 1 1 d . U . . .
C30 C 0.3694(9) -0.0930(11) 1.0802(10) 0.0371(19) Uani 1 1 d . U . . .
H30A H 0.3824 -0.0620 1.1474 0.044 Uiso 1 1 calc R . . . .
H30B H 0.3745 -0.1613 1.0781 0.044 Uiso 1 1 calc R . . . .
C31 C 0.3834(9) -0.1514(11) 0.8133(12) 0.044(4) Uani 1 1 d . . . . .
H31 H 0.3887 -0.1816 0.8676 0.052 Uiso 1 1 calc R . . . .
C32 C 0.3700(11) -0.2057(12) 0.7251(14) 0.053(4) Uani 1 1 d . . . . .
H32 H 0.3675 -0.2729 0.7183 0.064 Uiso 1 1 calc R . . . .
C33 C 0.3604(13) -0.1630(13) 0.6491(12) 0.059(5) Uani 1 1 d . . . . .
H33 H 0.3487 -0.2005 0.5877 0.071 Uiso 1 1 calc R . . . .
C34 C 0.3674(11) -0.0649(13) 0.6586(11) 0.048(4) Uani 1 1 d . . . . .
H34 H 0.3618 -0.0345 0.6044 0.058 Uiso 1 1 calc R . . . .
C35 C 0.3825(9) -0.0125(10) 0.7469(10) 0.035(3) Uani 1 1 d . . . . .
C36 C 0.3894(11) 0.0961(10) 0.7699(10) 0.038(3) Uani 1 1 d . . . . .
H36A H 0.4477 0.1281 0.7521 0.045 Uiso 1 1 calc R . . . .
H36B H 0.3337 0.1157 0.7329 0.045 Uiso 1 1 calc R . . . .
Dy1 Dy 0.13236(6) 0.23876(6) 0.53077(5) 0.0346(3) Uani 1 1 d . . . . .
Mn1 Mn 0.09830(14) 0.46924(16) 0.54227(14) 0.0330(5) Uani 1 1 d . . . . .
O1 O 0.1036(6) 0.3626(7) 0.4487(6) 0.0348(18) Uani 1 1 d . U . . .
O1W O 0.0929(8) 0.1848(8) 0.6656(7) 0.050(3) Uani 1 1 d . . . . .
O2 O 0.0548(6) 0.5526(7) 0.4625(7) 0.0393(19) Uani 1 1 d . U . . .
O2W O 0.2119(8) 0.1063(8) 0.5279(7) 0.050(3) Uani 1 1 d . . . . .
O3 O 0.1251(7) 0.3841(7) 0.6250(6) 0.039(2) Uani 1 1 d . . . . .
O4 O 0.2904(7) 0.3100(8) 0.5114(7) 0.046(2) Uani 1 1 d . U . . .
O5 O 0.4178(7) 0.3555(9) 0.6182(8) 0.055(2) Uani 1 1 d . U . . .
O6 O 0.2891(6) 0.2860(8) 0.6546(7) 0.0410(19) Uani 1 1 d . U . . .
O7 O 0.0148(9) 0.0918(9) 0.4668(9) 0.059(3) Uani 1 1 d . . . . .
O8 O -0.1395(9) 0.0840(11) 0.4421(11) 0.083(5) Uani 1 1 d . . . . .
O9 O -0.0418(7) 0.2180(9) 0.4933(9) 0.057(3) Uani 1 1 d . . . . .
N1 N 0.1311(8) 0.2006(10) 0.3560(8) 0.0433(19) Uani 1 1 d . U . . .
N2 N 0.2348(8) 0.5514(10) 0.5142(10) 0.050(2) Uani 1 1 d . U . . .
N3 N 0.1159(8) 0.5621(9) 0.6696(9) 0.0394(18) Uani 1 1 d . U . . .
N4 N 0.3358(8) 0.3180(10) 0.5949(9) 0.0437(18) Uani 1 1 d . U . . .
N5 N -0.0591(10) 0.1288(11) 0.4650(10) 0.052(3) Uani 1 1 d . . . . .
C1 C 0.1342(10) 0.1103(13) 0.3088(11) 0.047(2) Uani 1 1 d . U . . .
H1 H 0.1322 0.0580 0.3423 0.057 Uiso 1 1 calc R . . . .
C2 C 0.1399(10) 0.0952(13) 0.2164(11) 0.048(2) Uani 1 1 d . U . . .
H2 H 0.1456 0.0337 0.1861 0.057 Uiso 1 1 calc R . . . .
C3 C 0.1375(10) 0.1688(12) 0.1669(11) 0.046(2) Uani 1 1 d . U . . .
H3 H 0.1408 0.1585 0.1015 0.055 Uiso 1 1 calc R . . . .
C4 C 0.1306(10) 0.2547(12) 0.2094(10) 0.043(2) Uani 1 1 d . U . . .
H4 H 0.1273 0.3053 0.1738 0.052 Uiso 1 1 calc R . . . .
C5 C 0.1280(10) 0.2720(12) 0.3060(10) 0.0406(18) Uani 1 1 d . U . . .
C6 C 0.1254(10) 0.3664(11) 0.3578(9) 0.0374(19) Uani 1 1 d . U . . .
H6A H 0.1881 0.4075 0.3643 0.045 Uiso 1 1 calc R . . . .
H6B H 0.0771 0.3960 0.3210 0.045 Uiso 1 1 calc R . . . .
C7 C 0.3275(10) 0.5487(13) 0.5488(13) 0.054(2) Uani 1 1 d . U . . .
H7 H 0.3435 0.5152 0.5994 0.065 Uiso 1 1 calc R . . . .
C8 C 0.4003(11) 0.5966(13) 0.5086(13) 0.055(2) Uani 1 1 d . U . . .
H8 H 0.4649 0.5920 0.5301 0.066 Uiso 1 1 calc R . . . .
C9 C 0.3781(11) 0.6477(13) 0.4410(13) 0.056(2) Uani 1 1 d . U . . .
H9 H 0.4275 0.6805 0.4157 0.068 Uiso 1 1 calc R . . . .
C10 C 0.2877(10) 0.6536(12) 0.4082(13) 0.052(2) Uani 1 1 d . U . . .
H10 H 0.2718 0.6903 0.3602 0.063 Uiso 1 1 calc R . . . .
C11 C 0.2172(10) 0.6043(12) 0.4467(12) 0.0479(19) Uani 1 1 d . U . . .
C12 C 0.1137(9) 0.6036(12) 0.4093(11) 0.044(2) Uani 1 1 d . U . . .
H12A H 0.1015 0.6701 0.4132 0.053 Uiso 1 1 calc R . . . .
H12B H 0.0975 0.5729 0.3420 0.053 Uiso 1 1 calc R . . . .
C13 C 0.1155(9) 0.6577(12) 0.6795(11) 0.044(2) Uani 1 1 d . U . . .
H13 H 0.1107 0.6881 0.6253 0.053 Uiso 1 1 calc R . . . .
C14 C 0.1220(10) 0.7103(13) 0.7672(12) 0.049(2) Uani 1 1 d . U . . .
H14 H 0.1199 0.7769 0.7746 0.059 Uiso 1 1 calc R . . . .
C15 C 0.1314(10) 0.6650(12) 0.8428(12) 0.049(2) Uani 1 1 d . U . . .
H15 H 0.1385 0.7008 0.9045 0.059 Uiso 1 1 calc R . . . .
C16 C 0.1309(10) 0.5680(12) 0.8323(11) 0.047(2) Uani 1 1 d . U . . .
H16 H 0.1353 0.5370 0.8861 0.056 Uiso 1 1 calc R . . . .
C17 C 0.1241(10) 0.5172(11) 0.7456(11) 0.0410(18) Uani 1 1 d . U . . .
C18 C 0.1263(10) 0.4104(11) 0.7237(10) 0.042(2) Uani 1 1 d . U . . .
H18A H 0.1845 0.3955 0.7609 0.050 Uiso 1 1 calc R . . . .
H18B H 0.0703 0.3737 0.7413 0.050 Uiso 1 1 calc R . . . .
Cl2 Cl 0.3561(4) -0.0889(6) 0.3534(4) 0.0952(18) Uani 1 1 d . U . . .
O23 O 0.2916(12) -0.0954(14) 0.4136(11) 0.105(4) Uani 1 1 d . U . . .
O24 O 0.3946(13) -0.0056(15) 0.3381(12) 0.113(4) Uani 1 1 d . U . . .
O25 O 0.3158(14) -0.1625(17) 0.2746(13) 0.125(4) Uani 1 1 d . U . . .
O26 O 0.4283(15) -0.1360(18) 0.3804(15) 0.134(4) Uani 1 1 d . U . . .
Cl1 Cl 0.1177(5) 0.6236(5) 1.1332(5) 0.1051(19) Uani 1 1 d . U . . .
O19 O 0.1925(13) 0.6141(14) 1.0843(13) 0.111(4) Uani 1 1 d . U . . .
O20 O 0.0862(15) 0.5340(16) 1.1563(15) 0.130(4) Uani 1 1 d . U . . .
O21 O 0.1580(15) 0.6935(16) 1.2153(14) 0.129(4) Uani 1 1 d . U . . .
O22 O 0.0364(15) 0.6707(16) 1.0798(16) 0.134(4) Uani 1 1 d . U . . .
O6W O -0.0864(11) 0.1492(13) 0.6977(13) 0.099(5) Uani 1 1 d . . . . .
O5W O 0.6146(9) 0.3354(11) 0.8035(9) 0.076(4) Uani 1 1 d . . . . .

loop_
_atom_site_aniso_label
_atom_site_aniso_U_11
_atom_site_aniso_U_22
_atom_site_aniso_U_33
_atom_site_aniso_U_23
_atom_site_aniso_U_13
_atom_site_aniso_U_12
Dy2 0.0403(5) 0.0370(5) 0.0259(4) 0.0071(3) 0.0008(3) 0.0086(4)
Mn2 0.0172(9) 0.0460(13) 0.0240(10) 0.0098(9) 0.0000(7) 0.0043(8)
O3W 0.052(6) 0.057(7) 0.036(5) 0.022(5) 0.001(5) 0.012(5)
O4W 0.082(9) 0.051(7) 0.057(7) 0.014(6) 0.003(6) 0.018(6)
O10 0.035(4) 0.038(4) 0.024(4) 0.000(3) 0.008(3) 0.008(3)
O11 0.021(3) 0.043(4) 0.041(4) 0.012(3) 0.010(3) 0.007(3)
O12 0.031(5) 0.041(5) 0.030(5) 0.007(4) -0.001(4) 0.009(4)
O13 0.050(5) 0.048(5) 0.070(5) 0.023(4) -0.004(4) -0.002(4)
O14 0.064(6) 0.071(7) 0.102(7) 0.022(6) -0.018(6) -0.017(6)
O15 0.061(5) 0.050(5) 0.073(5) 0.021(4) -0.014(5) -0.006(4)
O16 0.037(5) 0.058(6) 0.032(5) 0.020(5) 0.015(4) 0.021(5)
O17 0.028(6) 0.100(10) 0.056(7) 0.037(7) 0.013(5) 0.024(6)
O18 0.042(6) 0.075(8) 0.039(6) 0.021(5) 0.006(5) 0.018(5)
N6 0.055(4) 0.053(4) 0.031(4) 0.000(3) 0.000(3) 0.013(4)
N7 0.026(3) 0.042(4) 0.051(4) -0.002(3) 0.010(3) 0.003(3)
N8 0.023(5) 0.038(7) 0.041(6) 0.011(5) 0.004(5) 0.010(5)
N9 0.057(5) 0.052(4) 0.073(5) 0.023(4) -0.010(4) -0.006(4)
N10 0.046(8) 0.062(9) 0.042(7) 0.015(6) 0.015(6) 0.026(7)
C19 0.062(4) 0.056(4) 0.034(4) -0.003(4) -0.004(4) 0.013(4)
C20 0.059(4) 0.059(5) 0.035(4) -0.005(4) -0.004(4) 0.013(4)
C21 0.051(4) 0.058(5) 0.033(4) -0.003(4) -0.001(4) 0.012(4)
C22 0.046(4) 0.055(4) 0.030(4) 0.001(4) 0.002(4) 0.009(4)
C23 0.045(4) 0.051(4) 0.029(3) 0.003(3) 0.003(3) 0.011(3)
C24 0.038(4) 0.044(4) 0.027(4) 0.003(3) 0.006(3) 0.009(3)
C25 0.030(4) 0.046(4) 0.056(4) -0.006(4) 0.005(4) 0.004(3)
C26 0.030(4) 0.050(4) 0.059(5) -0.011(4) 0.006(4) 0.003(4)
C27 0.029(4) 0.049(4) 0.058(4) -0.011(4) 0.012(4) 0.001(4)
C28 0.028(4) 0.047(4) 0.052(4) -0.006(4) 0.014(3) -0.001(3)
C29 0.026(3) 0.043(4) 0.049(4) 0.000(3) 0.012(3) 0.001(3)
C30 0.025(3) 0.042(4) 0.044(4) 0.007(3) 0.010(3) 0.005(3)
C31 0.024(7) 0.035(8) 0.069(11) 0.009(8) 0.000(7) 0.007(6)
C32 0.034(8) 0.036(9) 0.087(14) 0.005(9) 0.003(8) 0.012(7)
C33 0.064(11) 0.057(11) 0.043(10) -0.019(8) -0.013(8) 0.021(9)
C34 0.039(8) 0.064(11) 0.039(9) -0.008(8) 0.012(7) 0.012(8)
C35 0.019(6) 0.046(8) 0.044(8) 0.007(7) 0.006(6) 0.014(6)
C36 0.052(9) 0.031(8) 0.036(8) 0.012(6) 0.013(7) 0.015(6)
Dy1 0.0359(5) 0.0448(5) 0.0262(4) 0.0107(4) 0.0045(3) 0.0139(4)
Mn1 0.0235(10) 0.0477(13) 0.0278(11) 0.0124(9) 0.0008(8) 0.0042(9)
O1 0.029(4) 0.050(4) 0.027(4) 0.011(3) 0.006(3) 0.010(3)
O1W 0.054(6) 0.070(7) 0.030(5) 0.019(5) 0.013(5) 0.009(5)
O2 0.022(4) 0.051(4) 0.047(4) 0.016(4) 0.008(3) 0.003(3)
O2W 0.054(6) 0.052(7) 0.046(6) 0.011(5) 0.006(5) 0.019(5)
O3 0.042(5) 0.042(6) 0.030(5) -0.002(4) 0.003(4) 0.010(4)
O4 0.029(4) 0.075(5) 0.039(4) 0.018(4) 0.005(3) 0.015(4)
O5 0.021(4) 0.095(7) 0.053(5) 0.024(5) 0.009(4) 0.012(4)
O6 0.025(4) 0.066(5) 0.036(4) 0.018(4) 0.004(3) 0.016(3)
O7 0.057(7) 0.056(7) 0.061(7) 0.010(6) 0.003(6) 0.009(6)
O8 0.044(7) 0.081(10) 0.108(12) 0.024(8) -0.020(7) -0.014(7)
O9 0.038(6) 0.065(8) 0.068(8) 0.031(6) 0.006(5) -0.001(5)
N1 0.033(4) 0.061(4) 0.035(4) 0.001(3) 0.004(3) 0.013(3)
N2 0.026(3) 0.056(4) 0.062(4) -0.006(4) 0.007(3) 0.005(3)
N3 0.024(3) 0.051(4) 0.043(4) 0.005(3) 0.005(3) 0.013(3)
N4 0.025(3) 0.072(5) 0.039(4) 0.019(3) 0.005(3) 0.015(3)
N5 0.047(8) 0.059(10) 0.048(8) 0.018(7) 0.006(6) 0.000(7)
C1 0.037(4) 0.065(5) 0.038(4) -0.002(4) 0.004(3) 0.012(4)
C2 0.034(4) 0.067(5) 0.038(4) -0.002(4) 0.004(4) 0.011(4)
C3 0.029(4) 0.069(5) 0.035(4) 0.000(4) 0.002(3) 0.007(4)
C4 0.027(4) 0.066(5) 0.034(4) 0.004(4) 0.004(3) 0.007(4)
C5 0.029(3) 0.061(4) 0.033(3) 0.006(3) 0.005(3) 0.011(3)
C6 0.029(4) 0.055(4) 0.030(4) 0.010(3) 0.005(3) 0.010(3)
C7 0.028(4) 0.059(5) 0.067(5) -0.012(4) 0.003(4) 0.008(4)
C8 0.028(4) 0.061(5) 0.068(5) -0.016(4) 0.007(4) 0.008(4)
C9 0.032(4) 0.062(5) 0.068(5) -0.013(4) 0.012(4) 0.004(4)
C10 0.030(4) 0.058(5) 0.064(5) -0.008(4) 0.013(4) 0.003(4)
C11 0.027(3) 0.055(4) 0.059(4) -0.002(3) 0.010(3) 0.004(3)
C12 0.026(4) 0.053(4) 0.053(4) 0.009(4) 0.011(3) 0.003(3)
C13 0.026(4) 0.053(4) 0.051(4) 0.001(4) 0.000(4) 0.015(4)
C14 0.030(4) 0.058(5) 0.055(4) -0.004(4) 0.000(4) 0.013(4)
C15 0.030(4) 0.060(5) 0.052(4) -0.006(4) 0.001(4) 0.013(4)
C16 0.032(4) 0.058(4) 0.046(4) -0.003(4) 0.002(4) 0.012(4)
C17 0.027(3) 0.055(4) 0.040(4) 0.003(3) 0.004(3) 0.013(3)
C18 0.029(4) 0.056(5) 0.040(5) 0.004(4) 0.004(4) 0.012(4)
Cl2 0.068(3) 0.152(5) 0.063(3) 0.020(3) 0.028(2) -0.009(3)
O23 0.089(7) 0.154(8) 0.070(6) 0.021(6) 0.040(6) -0.011(7)
O24 0.096(7) 0.157(9) 0.084(7) 0.016(7) 0.045(6) -0.011(7)
O25 0.106(7) 0.169(9) 0.090(7) 0.017(7) 0.028(7) -0.015(7)
O26 0.100(7) 0.175(9) 0.116(8) 0.020(7) 0.022(7) -0.007(7)
Cl1 0.099(4) 0.120(5) 0.093(4) 0.006(3) 0.045(3) -0.013(3)
O19 0.100(7) 0.129(8) 0.104(7) 0.001(7) 0.049(6) 0.003(7)
O20 0.128(8) 0.134(8) 0.115(8) 0.012(7) 0.035(7) -0.024(7)
O21 0.130(8) 0.135(8) 0.107(8) -0.007(7) 0.028(7) -0.013(7)
O22 0.113(8) 0.137(8) 0.140(8) 0.012(7) 0.019(7) -0.007(7)
O6W 0.081(10) 0.107(13) 0.123(14) 0.024(10) 0.054(10) 0.013(9)
O5W 0.053(7) 0.110(11) 0.060(8) 0.016(8) 0.011(6) 0.000(7)

loop_
_atom_type_symbol
_atom_type_description
_atom_type_scat_dispersion_real
_atom_type_scat_dispersion_imag
_atom_type_scat_source
C C 0.0181 0.0091 'International Tables Vol C Tables 4.2.6.8 and 6.1.1.4'
H H 0.0000 0.0000 'International Tables Vol C Tables 4.2.6.8 and 6.1.1.4'
Cl Cl 0.3639 0.7018 'International Tables Vol C Tables 4.2.6.8 and 6.1.1.4'
Dy Dy -9.8046 9.8477 'International Tables Vol C Tables 4.2.6.8 and 6.1.1.4'
Mn Mn -0.5299 2.8052 'International Tables Vol C Tables 4.2.6.8 and 6.1.1.4'
N N 0.0311 0.0180 'International Tables Vol C Tables 4.2.6.8 and 6.1.1.4'
O O 0.0492 0.0322 'International Tables Vol C Tables 4.2.6.8 and 6.1.1.4'

loop_
_geom_angle_atom_site_label_1
_geom_angle_atom_site_label_2
_geom_angle_atom_site_label_3
_geom_angle
_geom_angle_site_symmetry_1
_geom_angle_site_symmetry_3
_geom_angle_publ_flag
O3W Dy2 Mn2 108.7(3) . . ?
O3W Dy2 O4W 81.6(4) . . ?
O3W Dy2 O13 83.1(4) . . ?
O3W Dy2 O15 73.9(4) . . ?
O3W Dy2 O16 77.1(3) . . ?
O3W Dy2 O18 127.1(3) . . ?
O3W Dy2 N6 145.5(4) . . ?
O3W Dy2 N9 78.0(4) . . ?
O3W Dy2 N10 102.5(3) . . ?
O4W Dy2 Mn2 157.8(3) . . ?
O4W Dy2 O13 125.6(4) . . ?
O4W Dy2 O15 75.2(4) . . ?
O4W Dy2 O16 71.6(4) . . ?
O4W Dy2 O18 75.3(4) . . ?
O4W Dy2 N6 80.0(4) . . ?
O4W Dy2 N9 100.7(5) . . ?
O4W Dy2 N10 71.5(4) . . ?
O10 Dy2 Mn2 33.0(2) . . ?
O10 Dy2 O3W 138.7(3) . . ?
O10 Dy2 O4W 139.6(4) . . ?
O10 Dy2 O12 64.9(3) . . ?
O10 Dy2 O13 73.8(3) . . ?
O10 Dy2 O15 112.8(4) . . ?
O10 Dy2 O16 108.6(3) . . ?
O10 Dy2 O18 75.3(3) . . ?
O10 Dy2 N6 66.2(4) . . ?
O10 Dy2 N9 92.9(4) . . ?
O10 Dy2 N10 91.9(3) . . ?
O12 Dy2 Mn2 31.9(2) . . ?
O12 Dy2 O3W 79.0(3) . . ?
O12 Dy2 O4W 142.4(4) . . ?
O12 Dy2 O13 83.5(4) . . ?
O12 Dy2 O15 128.3(4) . . ?
O12 Dy2 O16 72.9(3) . . ?
O12 Dy2 O18 91.4(4) . . ?
O12 Dy2 N6 131.0(4) . . ?
O12 Dy2 N9 106.3(4) . . ?
O12 Dy2 N10 81.7(3) . . ?
O13 Dy2 Mn2 76.0(3) . . ?
O13 Dy2 O15 50.5(4) . . ?
O13 Dy2 O16 151.5(4) . . ?
O13 Dy2 N6 84.3(4) . . ?
O13 Dy2 N9 25.0(4) . . ?
O13 Dy2 N10 162.8(4) . . ?
O15 Dy2 Mn2 126.1(3) . . ?
O15 Dy2 O16 138.4(3) . . ?
O15 Dy2 N6 73.3(4) . . ?
O15 Dy2 N9 25.5(4) . . ?
O15 Dy2 N10 146.7(4) . . ?
O16 Dy2 Mn2 91.1(2) . . ?
O16 Dy2 N9 154.8(4) . . ?
O16 Dy2 N10 25.7(3) . . ?
O18 Dy2 Mn2 83.0(3) . . ?
O18 Dy2 O13 147.9(4) . . ?
O18 Dy2 O15 139.9(4) . . ?
O18 Dy2 O16 50.6(3) . . ?
O18 Dy2 N6 75.3(4) . . ?
O18 Dy2 N9 152.4(4) . . ?
O18 Dy2 N10 25.0(3) . . ?
N6 Dy2 Mn2 99.2(3) . . ?
N6 Dy2 O16 123.2(4) . . ?
N6 Dy2 N9 77.1(5) . . ?
N6 Dy2 N10 98.9(4) . . ?
N9 Dy2 Mn2 100.7(3) . . ?
N9 Dy2 N10 171.9(4) . . ?
N10 Dy2 Mn2 86.8(3) . . ?
Mn2 Mn2 Dy2 124.53(10) 2_657 . ?
O10 Mn2 Dy2 40.8(3) . . ?
O10 Mn2 Mn2 101.2(3) . 2_657 ?
O10 Mn2 O11 98.4(4) . 2_657 ?
O10 Mn2 N7 91.2(4) . . ?
O10 Mn2 N8 161.6(4) . . ?
O11 Mn2 Dy2 99.9(3) 2_657 . ?
O11 Mn2 Dy2 139.6(3) . . ?
O11 Mn2 Mn2 41.7(2) . 2_657 ?
O11 Mn2 Mn2 35.1(2) 2_657 2_657 ?
O11 Mn2 O10 99.2(4) . . ?
O11 Mn2 O11 76.8(4) . 2_657 ?
O11 Mn2 N7 78.3(4) . . ?
O11 Mn2 N7 154.4(4) 2_657 . ?
O11 Mn2 N8 98.3(4) . . ?
O12 Mn2 Dy2 41.3(3) . . ?
O12 Mn2 Mn2 133.0(3) . 2_657 ?
O12 Mn2 O10 82.1(4) . . ?
O12 Mn2 O11 97.9(4) . 2_657 ?
O12 Mn2 O11 174.6(4) . . ?
O12 Mn2 N7 107.0(4) . . ?
O12 Mn2 N8 81.1(4) . . ?
N7 Mn2 Dy2 102.8(3) . . ?
N7 Mn2 Mn2 119.7(3) . 2_657 ?
N8 Mn2 Dy2 122.1(3) . . ?
N8 Mn2 Mn2 95.8(3) . 2_657 ?
N8 Mn2 O11 91.3(4) . 2_657 ?
N8 Mn2 N7 86.6(4) . . ?
Mn2 O10 Dy2 106.2(4) . . ?
C24 O10 Dy2 124.2(8) . . ?
C24 O10 Mn2 126.1(8) . . ?
Mn2 O11 Mn2 103.2(4) . 2_657 ?
C30 O11 Mn2 122.3(8) . . ?
C30 O11 Mn2 133.5(8) . 2_657 ?
Mn2 O12 Dy2 106.8(4) . . ?
C36 O12 Dy2 133.1(8) . . ?
C36 O12 Mn2 120.1(8) . . ?
N9 O13 Dy2 97.7(10) . . ?
N9 O15 Dy2 94.2(9) . . ?
N10 O16 Dy2 93.5(8) . . ?
N10 O18 Dy2 100.9(8) . . ?
C19 N6 Dy2 123.9(11) . . ?
C19 N6 C23 119.9(13) . . ?
C23 N6 Dy2 115.7(10) . . ?
C25 N7 Mn2 130.1(11) . . ?
C25 N7 C29 120.9(12) . . ?
C29 N7 Mn2 108.7(9) . . ?
C31 N8 Mn2 126.2(10) . . ?
C35 N8 Mn2 114.3(9) . . ?
C35 N8 C31 119.5(13) . . ?
O13 N9 Dy2 57.3(8) . . ?
O13 N9 O15 117.5(14) . . ?
O14 N9 Dy2 177.2(13) . . ?
O14 N9 O13 122.4(17) . . ?
O14 N9 O15 120.1(16) . . ?
O15 N9 Dy2 60.3(8) . . ?
O16 N10 Dy2 60.8(7) . . ?
O17 N10 Dy2 176.4(11) . . ?
O17 N10 O16 121.7(12) . . ?
O17 N10 O18 123.4(12) . . ?
O18 N10 Dy2 54.1(7) . . ?
O18 N10 O16 114.9(12) . . ?
N6 C19 H19 118.7 . . ?
N6 C19 C20 122.6(17) . . ?
C20 C19 H19 118.7 . . ?
C19 C20 H20 120.9 . . ?
C21 C20 C19 118.2(16) . . ?
C21 C20 H20 120.9 . . ?
C20 C21 H21 119.2 . . ?
C22 C21 C20 121.7(15) . . ?
C22 C21 H21 119.2 . . ?
C21 C22 H22 120.3 . . ?
C21 C22 C23 119.3(15) . . ?
C23 C22 H22 120.3 . . ?
N6 C23 C22 118.2(14) . . ?
N6 C23 C24 118.0(12) . . ?
C22 C23 C24 123.8(14) . . ?
O10 C24 C23 111.5(12) . . ?
O10 C24 H24A 109.3 . . ?
O10 C24 H24B 109.3 . . ?
C23 C24 H24A 109.3 . . ?
C23 C24 H24B 109.3 . . ?
H24A C24 H24B 108.0 . . ?
N7 C25 H25 119.1 . . ?
N7 C25 C26 121.7(16) . . ?
C26 C25 H25 119.1 . . ?
C25 C26 H26 120.3 . . ?
C25 C26 C27 119.4(15) . . ?
C27 C26 H26 120.3 . . ?
C26 C27 H27 119.3 . . ?
C26 C27 C28 121.3(14) . . ?
C28 C27 H27 119.3 . . ?
C27 C28 H28 121.9 . . ?
C29 C28 C27 116.3(15) . . ?
C29 C28 H28 121.9 . . ?
N7 C29 C28 120.4(13) . . ?
N7 C29 C30 117.2(11) . . ?
C28 C29 C30 122.4(14) . . ?
O11 C30 C29 110.9(11) . . ?
O11 C30 H30A 109.5 . . ?
O11 C30 H30B 109.5 . . ?
C29 C30 H30A 109.5 . . ?
C29 C30 H30B 109.5 . . ?
H30A C30 H30B 108.0 . . ?
N8 C31 H31 119.6 . . ?
N8 C31 C32 120.9(15) . . ?
C32 C31 H31 119.6 . . ?
C31 C32 H32 120.4 . . ?
C33 C32 C31 119.3(16) . . ?
C33 C32 H32 120.4 . . ?
C32 C33 H33 119.7 . . ?
C32 C33 C34 120.7(16) . . ?
C34 C33 H33 119.7 . . ?
C33 C34 H34 120.6 . . ?
C35 C34 C33 118.9(16) . . ?
C35 C34 H34 120.6 . . ?
N8 C35 C34 120.7(15) . . ?
N8 C35 C36 113.6(12) . . ?
C34 C35 C36 125.6(14) . . ?
O12 C36 C35 110.0(11) . . ?
O12 C36 H36A 109.7 . . ?
O12 C36 H36B 109.7 . . ?
C35 C36 H36A 109.7 . . ?
C35 C36 H36B 109.7 . . ?
H36A C36 H36B 108.2 . . ?
O1 Dy1 Mn1 32.9(2) . . ?
O1 Dy1 O1W 137.3(4) . . ?
O1 Dy1 O2W 141.7(3) . . ?
O1 Dy1 O3 64.6(3) . . ?
O1 Dy1 O4 76.2(3) . . ?
O1 Dy1 O6 111.3(3) . . ?
O1 Dy1 O7 111.9(4) . . ?
O1 Dy1 O9 76.3(3) . . ?
O1 Dy1 N1 65.7(4) . . ?
O1 Dy1 N4 93.3(3) . . ?
O1 Dy1 N5 94.5(4) . . ?
O1W Dy1 Mn1 108.1(3) . . ?
O1W Dy1 O2W 81.1(4) . . ?
O1W Dy1 O3 79.2(4) . . ?
O1W Dy1 O4 126.4(4) . . ?
O1W Dy1 O6 75.9(3) . . ?
O1W Dy1 O7 76.4(4) . . ?
O1W Dy1 O9 79.2(4) . . ?
O1W Dy1 N1 147.4(4) . . ?
O1W Dy1 N4 101.6(4) . . ?
O1W Dy1 N5 76.3(4) . . ?
O2W Dy1 Mn1 159.6(3) . . ?
O2W Dy1 O4 78.5(4) . . ?
O2W Dy1 O6 71.8(4) . . ?
O2W Dy1 O7 71.2(4) . . ?
O2W Dy1 O9 121.3(4) . . ?
O2W Dy1 N1 80.3(4) . . ?
O2W Dy1 N4 74.2(4) . . ?
O2W Dy1 N5 96.2(4) . . ?
O3 Dy1 Mn1 31.8(2) . . ?
O3 Dy1 O2W 142.3(4) . . ?
O3 Dy1 O4 87.9(4) . . ?
O3 Dy1 O6 72.4(3) . . ?
O3 Dy1 O7 133.1(4) . . ?
O3 Dy1 O9 85.9(4) . . ?
O3 Dy1 N1 130.0(4) . . ?
O3 Dy1 N4 78.8(4) . . ?
O3 Dy1 N5 109.8(4) . . ?
O4 Dy1 Mn1 81.5(3) . . ?
O4 Dy1 O6 50.7(3) . . ?
O4 Dy1 O7 138.5(4) . . ?
O4 Dy1 O9 151.8(3) . . ?
O4 Dy1 N1 75.1(4) . . ?
O4 Dy1 N4 25.0(3) . . ?
O4 Dy1 N5 154.6(4) . . ?
O6 Dy1 Mn1 92.4(2) . . ?
O6 Dy1 N4 25.7(3) . . ?
O6 Dy1 N5 151.1(3) . . ?
O7 Dy1 Mn1 128.1(3) . . ?
O7 Dy1 O6 136.4(4) . . ?
O7 Dy1 N1 72.4(4) . . ?
O7 Dy1 N4 145.2(4) . . ?
O7 Dy1 N5 25.2(4) . . ?
O9 Dy1 Mn1 78.8(3) . . ?
O9 Dy1 O6 149.5(4) . . ?
O9 Dy1 O7 50.6(4) . . ?
O9 Dy1 N1 88.1(4) . . ?
O9 Dy1 N4 164.2(4) . . ?
O9 Dy1 N5 25.4(4) . . ?
N1 Dy1 Mn1 98.5(3) . . ?
N1 Dy1 O6 122.2(3) . . ?
N1 Dy1 N4 98.7(4) . . ?
N1 Dy1 N5 79.5(4) . . ?
N4 Dy1 Mn1 86.0(3) . . ?
N5 Dy1 Mn1 103.6(3) . . ?
N5 Dy1 N4 170.3(4) . . ?
Mn1 Mn1 Dy1 123.77(10) 2_566 . ?
O1 Mn1 Dy1 41.1(3) . . ?
O1 Mn1 Mn1 101.6(3) . 2_566 ?
O1 Mn1 O2 98.8(4) . 2_566 ?
O1 Mn1 N2 91.3(4) . . ?
O1 Mn1 N3 162.8(4) . . ?
O2 Mn1 Dy1 99.0(3) 2_566 . ?
O2 Mn1 Dy1 139.9(3) . . ?
O2 Mn1 Mn1 41.3(3) . 2_566 ?
O2 Mn1 Mn1 34.8(2) 2_566 2_566 ?
O2 Mn1 O1 99.5(4) . . ?
O2 Mn1 O2 76.1(4) . 2_566 ?
O2 Mn1 N2 151.9(4) 2_566 . ?
O2 Mn1 N2 76.4(4) . . ?
O2 Mn1 N3 97.2(5) . . ?
O3 Mn1 Dy1 41.6(3) . . ?
O3 Mn1 Mn1 131.1(3) . 2_566 ?
O3 Mn1 O1 82.7(4) . . ?
O3 Mn1 O2 172.3(4) . . ?
O3 Mn1 O2 96.3(4) . 2_566 ?
O3 Mn1 N2 110.9(5) . . ?
O3 Mn1 N3 81.2(4) . . ?
N2 Mn1 Dy1 105.7(4) . . ?
N2 Mn1 Mn1 117.6(4) . 2_566 ?
N3 Mn1 Dy1 122.7(3) . . ?
N3 Mn1 Mn1 93.5(3) . 2_566 ?
N3 Mn1 O2 88.9(4) . 2_566 ?
N3 Mn1 N2 88.9(5) . . ?
Mn1 O1 Dy1 106.0(4) . . ?
C6 O1 Dy1 122.8(8) . . ?
C6 O1 Mn1 126.7(9) . . ?
Mn1 O2 Mn1 103.9(4) . 2_566 ?
C12 O2 Mn1 123.5(8) . . ?
C12 O2 Mn1 131.9(8) . 2_566 ?
Mn1 O3 Dy1 106.6(4) . . ?
C18 O3 Dy1 132.6(9) . . ?
C18 O3 Mn1 120.3(9) . . ?
N4 O4 Dy1 100.3(7) . . ?
N4 O6 Dy1 92.7(7) . . ?
N5 O7 Dy1 97.8(9) . . ?
N5 O9 Dy1 98.5(9) . . ?
C1 N1 Dy1 124.0(10) . . ?
C5 N1 Dy1 117.9(10) . . ?
C5 N1 C1 118.1(13) . . ?
C7 N2 Mn1 130.7(13) . . ?
C11 N2 Mn1 111.8(9) . . ?
C11 N2 C7 117.3(14) . . ?
C13 N3 Mn1 125.9(10) . . ?
C17 N3 Mn1 113.0(10) . . ?
C17 N3 C13 121.1(13) . . ?
O4 N4 Dy1 54.7(6) . . ?
O4 N4 O6 116.3(11) . . ?
O5 N4 Dy1 175.6(10) . . ?
O5 N4 O4 122.3(12) . . ?
O5 N4 O6 121.3(12) . . ?
O6 N4 Dy1 61.6(6) . . ?
O7 N5 Dy1 57.0(8) . . ?
O7 N5 O9 113.2(13) . . ?
O8 N5 Dy1 176.8(13) . . ?
O8 N5 O7 124.2(16) . . ?
O8 N5 O9 122.5(16) . . ?
O9 N5 Dy1 56.2(7) . . ?
N1 C1 H1 119.2 . . ?
C2 C1 N1 121.5(16) . . ?
C2 C1 H1 119.2 . . ?
C1 C2 H2 120.3 . . ?
C1 C2 C3 119.4(16) . . ?
C3 C2 H2 120.3 . . ?
C2 C3 H3 119.9 . . ?
C4 C3 C2 120.2(15) . . ?
C4 C3 H3 119.9 . . ?
C3 C4 H4 119.6 . . ?
C3 C4 C5 120.9(16) . . ?
C5 C4 H4 119.6 . . ?
N1 C5 C4 119.8(15) . . ?
N1 C5 C6 116.9(12) . . ?
C4 C5 C6 123.3(14) . . ?
O1 C6 C5 112.6(12) . . ?
O1 C6 H6A 109.1 . . ?
O1 C6 H6B 109.1 . . ?
C5 C6 H6A 109.1 . . ?
C5 C6 H6B 109.1 . . ?
H6A C6 H6B 107.8 . . ?
N2 C7 H7 120.3 . . ?
N2 C7 C8 119.5(17) . . ?
C8 C7 H7 120.3 . . ?
C7 C8 H8 119.9 . . ?
C9 C8 C7 120.3(15) . . ?
C9 C8 H8 119.9 . . ?
C8 C9 H9 119.5 . . ?
C8 C9 C10 121.0(17) . . ?
C10 C9 H9 119.5 . . ?
C9 C10 H10 121.0 . . ?
C9 C10 C11 117.9(18) . . ?
C11 C10 H10 121.0 . . ?
N2 C11 C10 123.9(14) . . ?
N2 C11 C12 115.4(13) . . ?
C10 C11 C12 120.6(15) . . ?
O2 C12 C11 110.7(13) . . ?
O2 C12 H12A 109.5 . . ?
O2 C12 H12B 109.5 . . ?
C11 C12 H12A 109.5 . . ?
C11 C12 H12B 109.5 . . ?
H12A C12 H12B 108.1 . . ?
N3 C13 H13 119.8 . . ?
N3 C13 C14 120.3(16) . . ?
C14 C13 H13 119.8 . . ?
C13 C14 H14 120.9 . . ?
C15 C14 C13 118.1(17) . . ?
C15 C14 H14 120.9 . . ?
C14 C15 H15 119.4 . . ?
C14 C15 C16 121.3(16) . . ?
C16 C15 H15 119.4 . . ?
C15 C16 H16 120.1 . . ?
C17 C16 C15 119.8(16) . . ?
C17 C16 H16 120.1 . . ?
N3 C17 C18 115.1(13) . . ?
C16 C17 N3 119.4(15) . . ?
C16 C17 C18 125.5(15) . . ?
O3 C18 C17 109.0(12) . . ?
O3 C18 H18A 109.9 . . ?
O3 C18 H18B 109.9 . . ?
C17 C18 H18A 109.9 . . ?
C17 C18 H18B 109.9 . . ?
H18A C18 H18B 108.3 . . ?
O23 Cl2 O25 104.3(11) . . ?
O24 Cl2 O23 120.7(13) . . ?
O24 Cl2 O25 119.0(12) . . ?
O24 Cl2 O26 107.1(13) . . ?
O26 Cl2 O23 110.0(13) . . ?
O26 Cl2 O25 91.8(14) . . ?
O19 Cl1 O20 107.7(14) . . ?
O19 Cl1 O21 105.0(12) . . ?
O19 Cl1 O22 113.4(13) . . ?
O20 Cl1 O21 112.2(13) . . ?
O20 Cl1 O22 114.7(13) . . ?
O21 Cl1 O22 103.4(14) . . ?

loop_
_geom_bond_atom_site_label_1
_geom_bond_atom_site_label_2
_geom_bond_distance
_geom_bond_site_symmetry_2
_geom_bond_publ_flag
Dy2 Mn2 3.387(2) . ?
Dy2 O3W 2.353(10) . ?
Dy2 O4W 2.356(12) . ?
Dy2 O10 2.304(9) . ?
Dy2 O12 2.336(9) . ?
Dy2 O13 2.443(11) . ?
Dy2 O15 2.507(11) . ?
Dy2 O16 2.577(10) . ?
Dy2 O18 2.430(10) . ?
Dy2 N6 2.511(12) . ?
Dy2 N9 2.877(15) . ?
Dy2 N10 2.945(14) . ?
Mn2 Mn2 3.185(4) 2_657 ?
Mn2 O10 1.921(9) . ?
Mn2 O11 2.175(8) 2_657 ?
Mn2 O11 1.882(9) . ?
Mn2 O12 1.869(9) . ?
Mn2 N7 2.262(11) . ?
Mn2 N8 2.065(12) . ?
O10 C24 1.390(15) . ?
O11 Mn2 2.175(8) 2_657 ?
O11 C30 1.411(15) . ?
O12 C36 1.412(16) . ?
O13 N9 1.226(18) . ?
O14 N9 1.204(19) . ?
O15 N9 1.242(19) . ?
O16 N10 1.278(15) . ?
O17 N10 1.227(17) . ?
O18 N10 1.267(16) . ?
N6 C19 1.32(2) . ?
N6 C23 1.36(2) . ?
N7 C25 1.345(19) . ?
N7 C29 1.36(2) . ?
N8 C31 1.350(19) . ?
N8 C35 1.348(18) . ?
C19 H19 0.9500 . ?
C19 C20 1.36(2) . ?
C20 H20 0.9500 . ?
C20 C21 1.36(2) . ?
C21 H21 0.9500 . ?
C21 C22 1.32(2) . ?
C22 H22 0.9500 . ?
C22 C23 1.43(2) . ?
C23 C24 1.48(2) . ?
C24 H24A 0.9900 . ?
C24 H24B 0.9900 . ?
C25 H25 0.9500 . ?
C25 C26 1.35(2) . ?
C26 H26 0.9500 . ?
C26 C27 1.36(2) . ?
C27 H27 0.9500 . ?
C27 C28 1.42(2) . ?
C28 H28 0.9500 . ?
C28 C29 1.403(19) . ?
C29 C30 1.504(19) . ?
C30 H30A 0.9900 . ?
C30 H30B 0.9900 . ?
C31 H31 0.9500 . ?
C31 C32 1.37(2) . ?
C32 H32 0.9500 . ?
C32 C33 1.33(3) . ?
C33 H33 0.9500 . ?
C33 C34 1.38(2) . ?
C34 H34 0.9500 . ?
C34 C35 1.36(2) . ?
C35 C36 1.53(2) . ?
C36 H36A 0.9900 . ?
C36 H36B 0.9900 . ?
Dy1 Mn1 3.394(2) . ?
Dy1 O1 2.321(9) . ?
Dy1 O1W 2.329(9) . ?
Dy1 O2W 2.354(11) . ?
Dy1 O3 2.352(9) . ?
Dy1 O4 2.440(10) . ?
Dy1 O6 2.589(9) . ?
Dy1 O7 2.470(12) . ?
Dy1 O9 2.451(11) . ?
Dy1 N1 2.517(12) . ?
Dy1 N4 2.940(12) . ?
Dy1 N5 2.917(14) . ?
Mn1 Mn1 3.198(4) 2_566 ?
Mn1 O1 1.917(10) . ?
Mn1 O2 2.176(9) 2_566 ?
Mn1 O2 1.879(10) . ?
Mn1 O3 1.864(10) . ?
Mn1 N2 2.275(13) . ?
Mn1 N3 2.077(12) . ?
O1 C6 1.412(15) . ?
O2 Mn1 2.176(9) 2_566 ?
O2 C12 1.432(17) . ?
O3 C18 1.428(17) . ?
O4 N4 1.262(15) . ?
O5 N4 1.202(15) . ?
O6 N4 1.277(15) . ?
O7 N5 1.255(18) . ?
O8 N5 1.214(18) . ?
O9 N5 1.263(18) . ?
N1 C1 1.39(2) . ?
N1 C5 1.34(2) . ?
N2 C7 1.36(2) . ?
N2 C11 1.33(2) . ?
N3 C13 1.36(2) . ?
N3 C17 1.352(19) . ?
C1 H1 0.9500 . ?
C1 C2 1.35(2) . ?
C2 H2 0.9500 . ?
C2 C3 1.36(2) . ?
C3 H3 0.9500 . ?
C3 C4 1.32(2) . ?
C4 H4 0.9500 . ?
C4 C5 1.40(2) . ?
C5 C6 1.46(2) . ?
C6 H6A 0.9900 . ?
C6 H6B 0.9900 . ?
C7 H7 0.9500 . ?
C7 C8 1.42(2) . ?
C8 H8 0.9500 . ?
C8 C9 1.33(3) . ?
C9 H9 0.9500 . ?
C9 C10 1.33(2) . ?
C10 H10 0.9500 . ?
C10 C11 1.39(2) . ?
C11 C12 1.50(2) . ?
C12 H12A 0.9900 . ?
C12 H12B 0.9900 . ?
C13 H13 0.9500 . ?
C13 C14 1.37(2) . ?
C14 H14 0.9500 . ?
C14 C15 1.35(2) . ?
C15 H15 0.9500 . ?
C15 C16 1.38(2) . ?
C16 H16 0.9500 . ?
C16 C17 1.34(2) . ?
C17 C18 1.53(2) . ?
C18 H18A 0.9900 . ?
C18 H18B 0.9900 . ?
Cl2 O23 1.379(15) . ?
Cl2 O24 1.31(2) . ?
Cl2 O25 1.43(2) . ?
Cl2 O26 1.36(2) . ?
Cl1 O19 1.399(17) . ?
Cl1 O20 1.40(2) . ?
Cl1 O21 1.43(2) . ?
Cl1 O22 1.58(2) . ?

loop_
_smtbx_masks_void_nr
_smtbx_masks_void_average_x
_smtbx_masks_void_average_y
_smtbx_masks_void_average_z
_smtbx_masks_void_volume
_smtbx_masks_void_count_electrons
_smtbx_masks_void_content
1 -0.107 -0.008 0.269 18.0 0.0 ?
2 0.107 0.008 0.731 18.0 0.0 ?
3 0.152 0.390 0.046 15.0 8.0 ?
4 0.370 0.521 0.763 22.8 0.0 ?
5 0.428 0.171 0.473 22.1 7.3 ?
6 0.572 0.829 0.527 22.1 8.7 ?
7 0.630 0.479 0.237 22.8 0.0 ?
8 0.848 0.610 0.954 15.0 8.9 ?
